data_7042292
loop_
_publ_author_name
'Oyarzabal, Itziar'
'Rodr\'iguez-Di\'eguez, Antonio'
'Barqu\'in, Montserrat'
'Seco, Jos\'e M'
'Colacio, Enrique'

_publ_section_title
;
 The effect of the disposition of coordinated oxygen atoms on the
 magnitude of the energy barrier for magnetization reversal in a family of
 linear trinuclear Zn-Dy-Zn complexes with a square-antiprism DyO8
 coordination sphere.
;
_journal_issue 13
_journal_name_full 'Dalton transactions (Cambridge, England : 2003)'
_journal_page_first 4278
_journal_page_last 4286
_journal_paper_doi 10.1039/c7dt00138j
_journal_volume 46
_journal_year 2017
_chemical_formula_sum 'C42 H52 Br9 Dy N4 O12 Zn3'
_chemical_formula_weight 1882.67
_chemical_name_systematic
;
 ?
;
_space_group_crystal_system monoclinic
_space_group_IT_number 14
_space_group_name_Hall '-P 2yn'
_space_group_name_H-M_alt 'P 1 21/n 1'
_symmetry_space_group_name_Hall '-P 2yn'
_symmetry_space_group_name_H-M 'P 1 21/n 1'
_atom_sites_solution_hydrogens mixed
_audit_creation_method SHELXL-2014
_audit_update_record
;
2016-12-22 deposited with the CCDC.
2017-02-28 downloaded from the CCDC.
;
_cell_angle_alpha 90
_cell_angle_beta 93.627(2)
_cell_angle_gamma 90
_cell_formula_units_Z 4
_cell_length_a 14.6756(11)
_cell_length_b 13.0146(9)
_cell_length_c 30.607(2)
_cell_measurement_reflns_used 9982
_cell_measurement_temperature 100(2)
_cell_measurement_theta_max 28.564
_cell_measurement_theta_min 2.4345
_cell_volume 5834.1(7)
_computing_cell_refinement 'Bruker smart'
_computing_data_reduction 'Bruker smart'
_computing_molecular_graphics 'Bruker SHELXTL'
_computing_publication_material 'SHELXL-97 (Sheldrick, 1997)'
_computing_structure_refinement 'SHELXL-97 (Sheldrick, 1997)'
_computing_structure_solution 'SHELXL-97 (Sheldrick, 1990)'
_diffrn_ambient_temperature 100(2)
_diffrn_measured_fraction_theta_full 0.999
_diffrn_measured_fraction_theta_max 0.998
_diffrn_measurement_device_type 'Bruker Axs APEX automatic diffractometer'
_diffrn_radiation_type MoK\a
_diffrn_radiation_wavelength 0.71073
_diffrn_reflns_av_R_equivalents 0.0664
_diffrn_reflns_av_unetI/netI 0.0335
_diffrn_reflns_Laue_measured_fraction_full 0.999
_diffrn_reflns_Laue_measured_fraction_max 0.998
_diffrn_reflns_limit_h_max 19
_diffrn_reflns_limit_h_min -19
_diffrn_reflns_limit_k_max 17
_diffrn_reflns_limit_k_min -17
_diffrn_reflns_limit_l_max 41
_diffrn_reflns_limit_l_min -41
_diffrn_reflns_number 165815
_diffrn_reflns_point_group_measured_fraction_full 0.999
_diffrn_reflns_point_group_measured_fraction_max 0.998
_diffrn_reflns_theta_full 25.000
_diffrn_reflns_theta_max 28.614
_diffrn_reflns_theta_min 2.363
_diffrn_source 'fine-focus sealed tube'
_exptl_absorpt_coefficient_mu 8.705
_exptl_absorpt_correction_T_max 0.1710
_exptl_absorpt_correction_T_min 0.0559
_exptl_absorpt_correction_type empirical
_exptl_absorpt_process_details 'Bruker SADABS (Bruker, 1999)'
_exptl_crystal_colour yellow
_exptl_crystal_density_diffrn 2.143
_exptl_crystal_description plate
_exptl_crystal_F_000 3596
_exptl_crystal_size_max 0.30
_exptl_crystal_size_mid 0.22
_exptl_crystal_size_min 0.12
_refine_diff_density_max 3.740
_refine_diff_density_min -3.322
_refine_diff_density_rms 0.208
_refine_ls_extinction_method none
_refine_ls_goodness_of_fit_ref 1.065
_refine_ls_hydrogen_treatment constr
_refine_ls_matrix_type full
_refine_ls_number_parameters 647
_refine_ls_number_reflns 14924
_refine_ls_number_restraints 0
_refine_ls_restrained_S_all 1.065
_refine_ls_R_factor_all 0.0698
_refine_ls_R_factor_gt 0.0551
_refine_ls_shift/su_max 0.002
_refine_ls_shift/su_mean 0.000
_refine_ls_structure_factor_coef Fsqd
_refine_ls_weighting_details 'w=1/[\s^2^(Fo^2^)+(0.0511P)^2^+72.0058P] where P=(Fo^2^+2Fc^2^)/3'
_refine_ls_weighting_scheme calc
_refine_ls_wR_factor_gt 0.1254
_refine_ls_wR_factor_ref 0.1357
_reflns_Friedel_coverage 0.000
_reflns_number_gt 12409
_reflns_number_total 14924
_reflns_threshold_expression 'I > 2\s(I)'
_cod_data_source_file c7dt00138j2.cif
_cod_data_source_block Compound2
_cod_depositor_comments 'Adding full bibliography for 7042287--7042292.cif.'
_cod_database_code 7042292
_shelx_space_group_comment
;
The symmetry employed for this shelxl refinement is uniquely defined
by the following loop, which should always be used as a source of
symmetry information in preference to the above space-group names.
They are only intended as comments.
;
_shelxl_version_number 2014-3

loop_
_space_group_symop_operation_xyz
'x, y, z'
'-x+1/2, y+1/2, -z+1/2'
'-x, -y, -z'
'x-1/2, -y-1/2, z-1/2'

loop_
_atom_site_label
_atom_site_type_symbol
_atom_site_fract_x
_atom_site_fract_y
_atom_site_fract_z
_atom_site_U_iso_or_equiv
_atom_site_adp_type
_atom_site_occupancy
_atom_site_site_symmetry_order
_atom_site_calc_flag
_atom_site_refinement_flags_posn
_atom_site_refinement_flags_adp
Zn1 Zn 0.67705(5) 0.74343(5) 0.45324(2) 0.01773(14) Uani 1 1 d . .
Zn2 Zn 0.81441(5) 1.23763(5) 0.43009(2) 0.01723(14) Uani 1 1 d . .
Zn3 Zn 0.38128(6) 0.74688(8) 0.25898(4) 0.0407(2) Uani 1 1 d . .
Br1A Br 0.90545(7) 0.82824(8) 0.25232(2) 0.0498(2) Uani 1 1 d . .
Br2A Br 0.55407(6) 0.72961(11) 0.67540(3) 0.0716(4) Uani 1 1 d . .
Br3A Br 0.78422(4) 0.62626(5) 0.48507(2) 0.02941(15) Uani 1 1 d . .
Br1B Br 0.56110(7) 0.99615(6) 0.24127(2) 0.0441(2) Uani 1 1 d . .
Br2B Br 0.98499(6) 1.37565(6) 0.64660(2) 0.03853(18) Uani 1 1 d . .
Br3B Br 0.69930(4) 1.35316(5) 0.44833(2) 0.02644(14) Uani 1 1 d . .
Br1C Br 0.37281(8) 0.84263(9) 0.32476(3) 0.0580(3) Uani 1 1 d . .
Br2C Br 0.51228(6) 0.63841(7) 0.25914(3) 0.04236(19) Uani 1 1 d . .
Br3C Br 0.34688(6) 0.83375(8) 0.19268(3) 0.0519(2) Uani 1 1 d . .
Dy1 Dy 0.75461(2) 0.99843(2) 0.47785(2) 0.01359(7) Uani 1 1 d . .
C1A C 0.9273(4) 0.9305(5) 0.4196(2) 0.0207(12) Uani 1 1 d . .
H1A H 0.9890 0.9375 0.4149 0.025 Uiso 1 1 calc R U
C2A C 0.8683(4) 0.8895(4) 0.38311(19) 0.0196(11) Uani 1 1 d . .
C3A C 0.7778(4) 0.8576(4) 0.38863(18) 0.0170(11) Uani 1 1 d . .
C4A C 0.7276(4) 0.8133(4) 0.35205(19) 0.0198(11) Uani 1 1 d . .
C5A C 0.7670(5) 0.8064(5) 0.3123(2) 0.0253(13) Uani 1 1 d . .
H5A H 0.7336 0.7790 0.2882 0.030 Uiso 1 1 calc R U
C6A C 0.8556(5) 0.8399(5) 0.3079(2) 0.0279(14) Uani 1 1 d . .
C7A C 0.9072(5) 0.8795(5) 0.3426(2) 0.0243(13) Uani 1 1 d . .
H7A H 0.9672 0.8995 0.3395 0.029 Uiso 1 1 calc R U
C8A C 0.6327(4) 0.7751(5) 0.3570(2) 0.0216(12) Uani 1 1 d . .
H8A1 H 0.6063 0.7530 0.3287 0.026 Uiso 1 1 calc R U
H8A2 H 0.5956 0.8309 0.3672 0.026 Uiso 1 1 calc R U
C9A C 0.6837(5) 0.5998(5) 0.3729(2) 0.0280(14) Uani 1 1 d . .
H9A1 H 0.6824 0.5442 0.3935 0.042 Uiso 1 1 calc R U
H9A2 H 0.7457 0.6208 0.3700 0.042 Uiso 1 1 calc R U
H9A3 H 0.6573 0.5776 0.3450 0.042 Uiso 1 1 calc R U
C10A C 0.5339(5) 0.6566(5) 0.3926(2) 0.0275(14) Uani 1 1 d . .
H10A H 0.5314 0.5842 0.4001 0.033 Uiso 1 1 calc R U
H10B H 0.5003 0.6660 0.3645 0.033 Uiso 1 1 calc R U
C11A C 0.4887(4) 0.7187(5) 0.4270(2) 0.0245(13) Uani 1 1 d . .
H11A H 0.4839 0.7899 0.4178 0.029 Uiso 1 1 calc R U
H11B H 0.4276 0.6928 0.4303 0.029 Uiso 1 1 calc R U
C12A C 0.5371(5) 0.6069(5) 0.4875(2) 0.0261(13) Uani 1 1 d . .
H12A H 0.5678 0.6040 0.5161 0.039 Uiso 1 1 calc R U
H12B H 0.5655 0.5598 0.4684 0.039 Uiso 1 1 calc R U
H12C H 0.4741 0.5885 0.4894 0.039 Uiso 1 1 calc R U
C13A C 0.5046(4) 0.7854(5) 0.5014(2) 0.0222(12) Uani 1 1 d . .
H13A H 0.4443 0.7625 0.5083 0.027 Uiso 1 1 calc R U
H13B H 0.4985 0.8528 0.4880 0.027 Uiso 1 1 calc R U
C14A C 0.5652(4) 0.7928(5) 0.5431(2) 0.0209(12) Uani 1 1 d . .
C15A C 0.6520(4) 0.8363(4) 0.54042(19) 0.0190(11) Uani 1 1 d . .
C16A C 0.7094(4) 0.8493(5) 0.5787(2) 0.0215(12) Uani 1 1 d . .
C17A C 0.6802(5) 0.8157(6) 0.6194(2) 0.0325(16) Uani 1 1 d . .
H17A H 0.7181 0.8224 0.6447 0.039 Uiso 1 1 calc R U
C18A C 0.5952(5) 0.7730(7) 0.6210(2) 0.0355(18) Uani 1 1 d . .
C19A C 0.5372(5) 0.7613(6) 0.5834(2) 0.0297(15) Uani 1 1 d . .
H19A H 0.4796 0.7323 0.5853 0.036 Uiso 1 1 calc R U
C20A C 0.7997(4) 0.8941(5) 0.5778(2) 0.0231(12) Uani 1 1 d . .
H20A H 0.8376 0.8883 0.6032 0.028 Uiso 1 1 calc R U
N1A N 0.6307(4) 0.6873(4) 0.38873(17) 0.0203(10) Uani 1 1 d . .
N2A N 0.5430(3) 0.7123(4) 0.46991(17) 0.0203(10) Uani 1 1 d . .
O1A O 0.9035(3) 0.9565(3) 0.45560(13) 0.0191(8) Uani 1 1 d . .
O2A O 0.7386(3) 0.8675(3) 0.42581(13) 0.0174(8) Uani 1 1 d . .
O3A O 0.6782(3) 0.8630(3) 0.50165(13) 0.0192(8) Uani 1 1 d . .
O4A O 0.8316(3) 0.9392(3) 0.54655(14) 0.0222(9) Uani 1 1 d . .
C1B C 0.5679(4) 1.0280(5) 0.4122(2) 0.0238(13) Uani 1 1 d . .
H1B H 0.5056 1.0159 0.4074 0.029 Uiso 1 1 calc R U
C2B C 0.6185(5) 1.0469(5) 0.3740(2) 0.0234(13) Uani 1 1 d . .
C3B C 0.7093(4) 1.0839(4) 0.37669(19) 0.0206(12) Uani 1 1 d . .
C4B C 0.7512(5) 1.1074(5) 0.3371(2) 0.0249(13) Uani 1 1 d . .
C5B C 0.7058(6) 1.0814(5) 0.2973(2) 0.0315(16) Uani 1 1 d . .
H5B H 0.7340 1.0925 0.2714 0.038 Uiso 1 1 calc R U
C6B C 0.6184(5) 1.0386(5) 0.2959(2) 0.0285(15) Uani 1 1 d . .
C7B C 0.5734(5) 1.0255(5) 0.3327(2) 0.0270(14) Uani 1 1 d . .
H7B H 0.5132 1.0026 0.3310 0.032 Uiso 1 1 calc R U
C8B C 0.8432(5) 1.1563(5) 0.3399(2) 0.0292(14) Uani 1 1 d . .
H8B1 H 0.8635 1.1651 0.3105 0.035 Uiso 1 1 calc R U
H8B2 H 0.8862 1.1110 0.3557 0.035 Uiso 1 1 calc R U
C9B C 0.7790(5) 1.3274(5) 0.3379(2) 0.0305(15) Uani 1 1 d . .
H9B1 H 0.7799 1.3936 0.3517 0.046 Uiso 1 1 calc R U
H9B2 H 0.7185 1.2991 0.3378 0.046 Uiso 1 1 calc R U
H9B3 H 0.7963 1.3344 0.3083 0.046 Uiso 1 1 calc R U
C10B C 0.9367(5) 1.3022(5) 0.3628(2) 0.0295(14) Uani 1 1 d . .
H10C H 0.9328 1.3766 0.3625 0.035 Uiso 1 1 calc R U
H10D H 0.9657 1.2807 0.3367 0.035 Uiso 1 1 calc R U
C11B C 0.9947(5) 1.2676(5) 0.4033(2) 0.0264(13) Uani 1 1 d . .
H11C H 1.0050 1.1941 0.4017 0.032 Uiso 1 1 calc R U
H11D H 1.0536 1.3015 0.4039 0.032 Uiso 1 1 calc R U
C12B C 0.9504(5) 1.4045(5) 0.4522(2) 0.0294(14) Uani 1 1 d . .
H12D H 1.0123 1.4285 0.4552 0.044 Uiso 1 1 calc R U
H12E H 0.9208 1.4184 0.4786 0.044 Uiso 1 1 calc R U
H12F H 0.9185 1.4393 0.4281 0.044 Uiso 1 1 calc R U
C13B C 0.9988(4) 1.2378(5) 0.4816(2) 0.0218(12) Uani 1 1 d . .
H13C H 1.0593 1.2670 0.4867 0.026 Uiso 1 1 calc R U
H13D H 1.0056 1.1657 0.4744 0.026 Uiso 1 1 calc R U
C14B C 0.9485(4) 1.2469(5) 0.5227(2) 0.0214(12) Uani 1 1 d . .
C15B C 0.8638(4) 1.1956(4) 0.52380(19) 0.0183(11) Uani 1 1 d . .
C16B C 0.8157(4) 1.1987(5) 0.5622(2) 0.0206(12) Uani 1 1 d . .
C17B C 0.8514(4) 1.2551(5) 0.5989(2) 0.0248(13) Uani 1 1 d . .
H17B H 0.8191 1.2597 0.6241 0.030 Uiso 1 1 calc R U
C18B C 0.9343(5) 1.3028(5) 0.5969(2) 0.0246(13) Uani 1 1 d . .
C19B C 0.9829(4) 1.3003(5) 0.5594(2) 0.0257(13) Uani 1 1 d . .
H19B H 1.0385 1.3344 0.5589 0.031 Uiso 1 1 calc R U
C20B C 0.7277(4) 1.1495(5) 0.5646(2) 0.0215(12) Uani 1 1 d . .
H20B H 0.6956 1.1651 0.5890 0.026 Uiso 1 1 calc R U
N1B N 0.8438(4) 1.2583(4) 0.36227(18) 0.0243(11) Uani 1 1 d . .
N2B N 0.9496(4) 1.2919(4) 0.44372(18) 0.0220(10) Uani 1 1 d . .
O1B O 0.5993(3) 1.0264(3) 0.45049(14) 0.0204(8) Uani 1 1 d . .
O2B O 0.7559(3) 1.0977(3) 0.41453(13) 0.0193(8) Uani 1 1 d . .
O3B O 0.8322(3) 1.1465(3) 0.48829(13) 0.0161(8) Uani 1 1 d . .
O4B O 0.6905(3) 1.0891(3) 0.53798(13) 0.0192(8) Uani 1 1 d . .
C1M C 0.2034(12) 0.6254(14) 0.2702(7) 0.135(8) Uani 1 1 d . .
H1M1 H 0.1718 0.6885 0.2749 0.203 Uiso 1 1 calc R U
H1M2 H 0.2044 0.5843 0.2962 0.203 Uiso 1 1 calc R U
H1M3 H 0.1727 0.5885 0.2464 0.203 Uiso 1 1 calc R U
O1M O 0.2799(6) 0.6437(8) 0.2614(6) 0.142(6) Uani 1 1 d . .
C2M C 0.2789(12) 0.4891(13) 0.4022(7) 0.139(9) Uani 1 1 d . .
H2M1 H 0.3025 0.5188 0.3766 0.209 Uiso 1 1 calc R U
H2M2 H 0.2134 0.4877 0.3990 0.209 Uiso 1 1 calc R U
H2M3 H 0.3016 0.4203 0.4060 0.209 Uiso 1 1 calc R U
O2M O 0.3081(8) 0.5511(8) 0.4408(3) 0.092(3) Uani 1 1 d . .
H2M H 0.2647 0.5623 0.4557 0.137 Uiso 1 1 d R U
O1W O 0.8119(13) 1.0365(16) 0.7050(6) 0.257(13) Uani 1 1 d . .
O2W O 0.9336(6) 0.9483(7) 0.6611(3) 0.073(2) Uani 1 1 d . .

loop_
_atom_site_aniso_label
_atom_site_aniso_U_11
_atom_site_aniso_U_22
_atom_site_aniso_U_33
_atom_site_aniso_U_23
_atom_site_aniso_U_13
_atom_site_aniso_U_12
Zn1 0.0238(3) 0.0109(3) 0.0190(3) 0.0014(2) 0.0061(2) -0.0010(2)
Zn2 0.0250(3) 0.0114(3) 0.0157(3) 0.0010(2) 0.0042(2) -0.0005(2)
Zn3 0.0328(4) 0.0369(5) 0.0524(6) -0.0076(4) 0.0035(4) -0.0058(4)
Br1A 0.0607(5) 0.0709(6) 0.0202(3) -0.0176(4) 0.0216(3) -0.0167(4)
Br2A 0.0431(5) 0.1359(11) 0.0373(5) 0.0540(6) 0.0151(4) 0.0014(6)
Br3A 0.0255(3) 0.0197(3) 0.0426(4) 0.0013(3) -0.0014(3) 0.0003(2)
Br1B 0.0718(6) 0.0394(4) 0.0185(3) -0.0054(3) -0.0174(3) 0.0099(4)
Br2B 0.0456(4) 0.0403(4) 0.0287(4) -0.0191(3) -0.0063(3) -0.0043(3)
Br3B 0.0262(3) 0.0172(3) 0.0367(4) 0.0022(3) 0.0081(3) 0.0017(2)
Br1C 0.0743(6) 0.0694(6) 0.0328(4) 0.0032(4) 0.0242(4) 0.0219(5)
Br2C 0.0460(4) 0.0468(5) 0.0337(4) -0.0132(3) -0.0019(3) 0.0059(4)
Br3C 0.0465(5) 0.0598(6) 0.0469(5) -0.0236(4) -0.0172(4) 0.0166(4)
Dy1 0.02155(13) 0.01066(12) 0.00891(12) 0.00022(9) 0.00358(9) -0.00002(9)
C1A 0.027(3) 0.016(3) 0.020(3) 0.003(2) 0.006(2) -0.001(2)
C2A 0.031(3) 0.013(3) 0.015(3) 0.000(2) 0.007(2) 0.001(2)
C3A 0.030(3) 0.008(2) 0.013(2) -0.001(2) 0.004(2) 0.000(2)
C4A 0.033(3) 0.011(3) 0.015(3) 0.000(2) 0.003(2) -0.001(2)
C5A 0.041(4) 0.021(3) 0.014(3) -0.005(2) 0.004(2) -0.001(3)
C6A 0.046(4) 0.028(3) 0.011(3) -0.011(2) 0.012(3) 0.001(3)
C7A 0.033(3) 0.023(3) 0.018(3) -0.003(2) 0.012(2) -0.003(2)
C8A 0.031(3) 0.018(3) 0.015(3) 0.001(2) 0.001(2) -0.001(2)
C9A 0.041(4) 0.015(3) 0.029(3) -0.001(3) 0.010(3) 0.004(3)
C10A 0.034(3) 0.019(3) 0.029(3) -0.003(3) 0.000(3) -0.004(3)
C11A 0.023(3) 0.019(3) 0.032(3) 0.004(3) 0.004(2) -0.003(2)
C12A 0.029(3) 0.014(3) 0.035(4) 0.005(3) 0.007(3) -0.001(2)
C13A 0.023(3) 0.016(3) 0.028(3) 0.006(2) 0.008(2) 0.000(2)
C14A 0.025(3) 0.017(3) 0.022(3) 0.008(2) 0.009(2) 0.003(2)
C15A 0.025(3) 0.015(3) 0.018(3) 0.005(2) 0.009(2) 0.003(2)
C16A 0.025(3) 0.024(3) 0.016(3) 0.010(2) 0.005(2) 0.007(2)
C17A 0.029(3) 0.049(4) 0.021(3) 0.020(3) 0.006(3) 0.008(3)
C18A 0.034(4) 0.055(5) 0.018(3) 0.026(3) 0.011(3) 0.008(3)
C19A 0.024(3) 0.033(4) 0.033(4) 0.016(3) 0.012(3) 0.006(3)
C20A 0.024(3) 0.031(3) 0.015(3) 0.003(2) 0.003(2) 0.006(2)
N1A 0.028(3) 0.012(2) 0.021(2) -0.0026(19) 0.004(2) 0.0001(19)
N2A 0.024(2) 0.013(2) 0.025(3) 0.005(2) 0.007(2) 0.0013(19)
O1A 0.025(2) 0.019(2) 0.0132(19) -0.0014(16) 0.0039(15) 0.0020(16)
O2A 0.029(2) 0.0114(18) 0.0127(18) -0.0026(15) 0.0081(15) -0.0018(15)
O3A 0.027(2) 0.017(2) 0.0142(19) 0.0042(16) 0.0078(16) -0.0011(16)
O4A 0.024(2) 0.023(2) 0.021(2) 0.0034(17) 0.0083(17) 0.0043(17)
C1B 0.027(3) 0.016(3) 0.028(3) 0.000(2) -0.002(2) 0.001(2)
C2B 0.039(4) 0.015(3) 0.015(3) -0.001(2) -0.007(2) 0.005(2)
C3B 0.037(3) 0.012(3) 0.012(3) 0.000(2) -0.001(2) 0.003(2)
C4B 0.047(4) 0.015(3) 0.013(3) 0.002(2) 0.005(3) 0.004(3)
C5B 0.062(5) 0.020(3) 0.013(3) 0.003(2) 0.001(3) 0.009(3)
C6B 0.054(4) 0.019(3) 0.011(3) -0.004(2) -0.010(3) 0.007(3)
C7B 0.044(4) 0.015(3) 0.021(3) -0.002(2) -0.011(3) 0.005(3)
C8B 0.050(4) 0.023(3) 0.015(3) 0.002(2) 0.005(3) 0.003(3)
C9B 0.047(4) 0.019(3) 0.025(3) 0.012(3) 0.002(3) 0.002(3)
C10B 0.036(4) 0.025(3) 0.029(3) 0.006(3) 0.013(3) -0.007(3)
C11B 0.028(3) 0.023(3) 0.028(3) 0.004(3) 0.010(3) -0.001(2)
C12B 0.033(3) 0.019(3) 0.037(4) 0.000(3) 0.004(3) -0.006(3)
C13B 0.022(3) 0.020(3) 0.024(3) -0.001(2) 0.004(2) -0.001(2)
C14B 0.023(3) 0.015(3) 0.026(3) -0.003(2) 0.001(2) 0.000(2)
C15B 0.023(3) 0.013(3) 0.018(3) -0.002(2) -0.002(2) 0.004(2)
C16B 0.027(3) 0.018(3) 0.017(3) -0.003(2) 0.003(2) 0.003(2)
C17B 0.031(3) 0.028(3) 0.016(3) -0.012(2) 0.002(2) 0.005(3)
C18B 0.034(3) 0.021(3) 0.018(3) -0.014(2) -0.007(2) 0.005(2)
C19B 0.025(3) 0.022(3) 0.029(3) -0.008(3) -0.003(2) 0.001(2)
C20B 0.026(3) 0.023(3) 0.015(3) -0.004(2) 0.002(2) 0.006(2)
N1B 0.033(3) 0.018(3) 0.022(3) 0.006(2) 0.007(2) -0.002(2)
N2B 0.024(2) 0.018(2) 0.025(3) 0.000(2) 0.005(2) 0.000(2)
O1B 0.028(2) 0.017(2) 0.016(2) -0.0011(16) -0.0014(16) 0.0023(16)
O2B 0.033(2) 0.0146(19) 0.0101(18) 0.0035(15) -0.0002(16) -0.0024(17)
O3B 0.025(2) 0.0128(19) 0.0110(18) -0.0033(15) 0.0037(15) -0.0005(15)
O4B 0.022(2) 0.020(2) 0.0162(19) -0.0022(16) 0.0028(15) 0.0019(16)
C1M 0.095(12) 0.106(13) 0.21(2) 0.048(14) 0.038(13) -0.041(10)
O1M 0.042(5) 0.068(6) 0.313(19) 0.048(9) 0.000(7) -0.026(4)
C2M 0.108(13) 0.102(13) 0.20(2) -0.068(13) -0.080(14) 0.026(10)
O2M 0.125(8) 0.082(6) 0.066(6) 0.006(5) -0.014(5) -0.023(6)
O1W 0.251(19) 0.31(2) 0.223(18) 0.186(17) 0.121(15) 0.238(19)
O2W 0.079(5) 0.074(5) 0.063(5) 0.015(4) -0.017(4) -0.016(4)

loop_
_atom_type_symbol
_atom_type_description
_atom_type_scat_dispersion_real
_atom_type_scat_dispersion_imag
_atom_type_scat_source
C C 0.0033 0.0016 'International Tables Vol C Tables 4.2.6.8 and 6.1.1.4'
N N 0.0061 0.0033 'International Tables Vol C Tables 4.2.6.8 and 6.1.1.4'
O O 0.0106 0.0060 'International Tables Vol C Tables 4.2.6.8 and 6.1.1.4'
Zn Zn 0.2839 1.4301 'International Tables Vol C Tables 4.2.6.8 and 6.1.1.4'
Br Br -0.2901 2.4595 'International Tables Vol C Tables 4.2.6.8 and 6.1.1.4'
Dy Dy -0.1892 4.4098 'International Tables Vol C Tables 4.2.6.8 and 6.1.1.4'
H H 0.0000 0.0000 'International Tables Vol C Tables 4.2.6.8 and 6.1.1.4'

loop_
_geom_angle_atom_site_label_1
_geom_angle_atom_site_label_2
_geom_angle_atom_site_label_3
_geom_angle
O2A Zn1 N2A 133.88(18)
O2A Zn1 O3A 74.23(15)
N2A Zn1 O3A 86.52(18)
O2A Zn1 N1A 90.75(18)
N2A Zn1 N1A 84.9(2)
O3A Zn1 N1A 149.12(18)
O2A Zn1 Br3A 112.20(12)
N2A Zn1 Br3A 112.64(14)
O3A Zn1 Br3A 101.98(12)
N1A Zn1 Br3A 108.70(14)
O2A Zn1 Dy1 38.20(11)
N2A Zn1 Dy1 114.74(14)
O3A Zn1 Dy1 36.21(11)
N1A Zn1 Dy1 125.49(14)
Br3A Zn1 Dy1 108.57(3)
O2B Zn2 N2B 135.39(19)
O2B Zn2 O3B 74.30(15)
N2B Zn2 O3B 87.58(18)
O2B Zn2 N1B 89.63(18)
N2B Zn2 N1B 84.6(2)
O3B Zn2 N1B 147.72(18)
O2B Zn2 Br3B 108.97(13)
N2B Zn2 Br3B 114.61(15)
O3B Zn2 Br3B 102.00(11)
N1B Zn2 Br3B 109.73(15)
O2B Zn2 Dy1 38.11(11)
N2B Zn2 Dy1 117.43(15)
O3B Zn2 Dy1 36.63(11)
N1B Zn2 Dy1 124.75(15)
Br3B Zn2 Dy1 105.13(3)
O1M Zn3 Br3C 103.5(4)
O1M Zn3 Br1C 103.9(5)
Br3C Zn3 Br1C 117.34(5)
O1M Zn3 Br2C 101.7(3)
Br3C Zn3 Br2C 114.56(5)
Br1C Zn3 Br2C 113.19(5)
O3A Dy1 O3B 152.68(14)
O3A Dy1 O2B 137.62(15)
O3B Dy1 O2B 67.22(14)
O3A Dy1 O2A 67.41(14)
O3B Dy1 O2A 138.59(14)
O2B Dy1 O2A 80.97(14)
O3A Dy1 O1A 113.50(15)
O3B Dy1 O1A 76.87(15)
O2B Dy1 O1A 80.45(15)
O2A Dy1 O1A 72.14(14)
O3A Dy1 O1B 75.47(15)
O3B Dy1 O1B 112.31(15)
O2B Dy1 O1B 71.57(15)
O2A Dy1 O1B 79.68(15)
O1A Dy1 O1B 142.90(14)
O3A Dy1 O4B 84.82(15)
O3B Dy1 O4B 72.12(14)
O2B Dy1 O4B 112.66(15)
O2A Dy1 O4B 147.75(14)
O1A Dy1 O4B 137.07(14)
O1B Dy1 O4B 77.64(14)
O3A Dy1 O4A 71.67(15)
O3B Dy1 O4A 86.90(15)
O2B Dy1 O4A 149.48(15)
O2A Dy1 O4A 112.15(15)
O1A Dy1 O4A 78.02(14)
O1B Dy1 O4A 136.26(14)
O4B Dy1 O4A 71.45(14)
O3A Dy1 Zn2 164.09(11)
O3B Dy1 Zn2 34.59(10)
O2B Dy1 Zn2 33.02(10)
O2A Dy1 Zn2 111.95(10)
O1A Dy1 Zn2 80.20(10)
O1B Dy1 Zn2 88.72(10)
O4B Dy1 Zn2 90.21(10)
O4A Dy1 Zn2 120.93(11)
O3A Dy1 Zn1 34.59(11)
O3B Dy1 Zn1 167.59(10)
O2B Dy1 Zn1 111.02(10)
O2A Dy1 Zn1 32.98(10)
O1A Dy1 Zn1 90.72(10)
O1B Dy1 Zn1 77.58(10)
O4B Dy1 Zn1 118.56(10)
O4A Dy1 Zn1 90.70(11)
Zn2 Dy1 Zn1 143.743(17)
O1A C1A C2A 126.6(6)
C7A C2A C3A 121.1(6)
C7A C2A C1A 116.9(6)
C3A C2A C1A 121.9(5)
O2A C3A C2A 122.8(5)
O2A C3A C4A 119.2(5)
C2A C3A C4A 118.0(5)
C5A C4A C3A 119.6(6)
C5A C4A C8A 120.8(6)
C3A C4A C8A 119.6(5)
C4A C5A C6A 120.8(6)
C7A C6A C5A 121.3(6)
C7A C6A Br1A 120.1(5)
C5A C6A Br1A 118.6(5)
C6A C7A C2A 119.1(6)
C4A C8A N1A 112.0(5)
N1A C10A C11A 111.9(5)
N2A C11A C10A 110.4(5)
N2A C13A C14A 111.1(5)
C19A C14A C15A 119.5(6)
C19A C14A C13A 122.6(6)
C15A C14A C13A 117.8(5)
O3A C15A C14A 118.5(6)
O3A C15A C16A 121.6(5)
C14A C15A C16A 119.9(5)
C15A C16A C17A 119.8(6)
C15A C16A C20A 122.0(5)
C17A C16A C20A 118.2(6)
C18A C17A C16A 119.1(6)
C17A C18A C19A 121.6(6)
C17A C18A Br2A 119.6(5)
C19A C18A Br2A 118.7(5)
C14A C19A C18A 120.1(6)
O4A C20A C16A 126.7(6)
C9A N1A C10A 110.1(5)
C9A N1A C8A 110.0(5)
C10A N1A C8A 108.3(5)
C9A N1A Zn1 114.6(4)
C10A N1A Zn1 105.3(4)
C8A N1A Zn1 108.3(4)
C12A N2A C13A 108.9(5)
C12A N2A C11A 109.4(5)
C13A N2A C11A 109.2(5)
C12A N2A Zn1 110.2(4)
C13A N2A Zn1 115.6(4)
C11A N2A Zn1 103.4(4)
C1A O1A Dy1 129.6(4)
C3A O2A Zn1 120.4(3)
C3A O2A Dy1 129.2(3)
Zn1 O2A Dy1 108.82(17)
C15A O3A Zn1 116.1(4)
C15A O3A Dy1 133.0(4)
Zn1 O3A Dy1 109.20(17)
C20A O4A Dy1 129.5(4)
O1B C1B C2B 126.3(6)
C3B C2B C7B 120.4(6)
C3B C2B C1B 122.7(5)
C7B C2B C1B 116.9(6)
O2B C3B C2B 122.1(5)
O2B C3B C4B 119.3(6)
C2B C3B C4B 118.6(6)
C5B C4B C3B 118.8(7)
C5B C4B C8B 122.4(6)
C3B C4B C8B 118.8(6)
C4B C5B C6B 120.8(6)
C7B C6B C5B 121.4(6)
C7B C6B Br1B 118.9(6)
C5B C6B Br1B 119.7(5)
C6B C7B C2B 119.5(7)
C4B C8B N1B 112.6(6)
N1B C10B C11B 111.2(5)
N2B C11B C10B 111.1(5)
N2B C13B C14B 111.9(5)
C19B C14B C15B 119.5(6)
C19B C14B C13B 122.9(6)
C15B C14B C13B 117.5(5)
O3B C15B C16B 122.2(5)
O3B C15B C14B 118.2(5)
C16B C15B C14B 119.6(5)
C15B C16B C17B 119.9(6)
C15B C16B C20B 121.7(5)
C17B C16B C20B 118.3(6)
C18B C17B C16B 118.9(6)
C17B C18B C19B 122.0(5)
C17B C18B Br2B 119.5(5)
C19B C18B Br2B 118.5(5)
C14B C19B C18B 120.0(6)
O4B C20B C16B 127.3(6)
C9B N1B C10B 109.5(5)
C9B N1B C8B 109.0(5)
C10B N1B C8B 109.1(5)
C9B N1B Zn2 113.5(4)
C10B N1B Zn2 106.1(4)
C8B N1B Zn2 109.5(4)
C11B N2B C12B 111.0(5)
C11B N2B C13B 109.1(5)
C12B N2B C13B 109.2(5)
C11B N2B Zn2 103.1(4)
C12B N2B Zn2 111.0(4)
C13B N2B Zn2 113.1(4)
C1B O1B Dy1 128.5(4)
C3B O2B Zn2 120.6(4)
C3B O2B Dy1 128.6(4)
Zn2 O2B Dy1 108.87(17)
C15B O3B Zn2 115.8(4)
C15B O3B Dy1 132.8(4)
Zn2 O3B Dy1 108.79(17)
C20B O4B Dy1 129.3(4)
C1M O1M Zn3 148.3(14)

loop_
_geom_bond_atom_site_label_1
_geom_bond_atom_site_label_2
_geom_bond_distance
Zn1 O2A 2.055(4)
Zn1 N2A 2.102(5)
Zn1 O3A 2.148(4)
Zn1 N1A 2.173(5)
Zn1 Br3A 2.3567(10)
Zn1 Dy1 3.5733(7)
Zn2 O2B 2.057(4)
Zn2 N2B 2.122(5)
Zn2 O3B 2.142(4)
Zn2 N1B 2.163(5)
Zn2 Br3B 2.3549(9)
Zn2 Dy1 3.5722(7)
Zn3 O1M 2.009(8)
Zn3 Br3C 2.3496(15)
Zn3 Br1C 2.3778(14)
Zn3 Br2C 2.3849(13)
Br1A C6A 1.900(6)
Br2A C18A 1.893(6)
Br1B C6B 1.906(6)
Br2B C18B 1.902(6)
Dy1 O3A 2.235(4)
Dy1 O3B 2.251(4)
Dy1 O2B 2.330(4)
Dy1 O2A 2.335(4)
Dy1 O1A 2.393(4)
Dy1 O1B 2.405(4)
Dy1 O4B 2.426(4)
Dy1 O4A 2.448(4)
C1A O1A 1.225(7)
C1A C2A 1.469(9)
C2A C7A 1.402(8)
C2A C3A 1.412(9)
C3A O2A 1.313(7)
C3A C4A 1.423(8)
C4A C5A 1.382(8)
C4A C8A 1.497(9)
C5A C6A 1.386(10)
C6A C7A 1.366(9)
C8A N1A 1.499(8)
C9A N1A 1.478(8)
C10A N1A 1.489(8)
C10A C11A 1.514(9)
C11A N2A 1.494(8)
C12A N2A 1.477(8)
C13A N2A 1.491(8)
C13A C14A 1.511(9)
C14A C19A 1.387(9)
C14A C15A 1.401(8)
C15A O3A 1.317(7)
C15A C16A 1.410(9)
C16A C17A 1.411(8)
C16A C20A 1.450(9)
C17A C18A 1.369(10)
C18A C19A 1.396(10)
C20A O4A 1.238(7)
C1B O1B 1.233(8)
C1B C2B 1.445(9)
C2B C3B 1.414(9)
C2B C7B 1.416(8)
C3B O2B 1.319(7)
C3B C4B 1.426(9)
C4B C5B 1.392(9)
C4B C8B 1.490(10)
C5B C6B 1.397(11)
C6B C7B 1.352(10)
C8B N1B 1.494(8)
C9B N1B 1.477(8)
C10B N1B 1.478(9)
C10B C11B 1.526(10)
C11B N2B 1.475(8)
C12B N2B 1.488(8)
C13B N2B 1.502(8)
C13B C14B 1.502(9)
C14B C19B 1.389(9)
C14B C15B 1.414(8)
C15B O3B 1.319(7)
C15B C16B 1.408(8)
C16B C17B 1.416(8)
C16B C20B 1.448(9)
C17B C18B 1.371(10)
C18B C19B 1.390(10)
C20B O4B 1.235(7)
C1M O1M 1.194(17)
C2M O2M 1.471(17)
